data_2018063
loop_
_publ_author_name
'Atria, Ana Mar\'ia'
'Corsini, Gino'
'Herrera, Natalia'
'Garland, Maria Teresa'
'Baggio, Ricardo'

_publ_section_title
;
 Two isomorphous transition metal complexes containing a protonated
 diaminopurine ligand:
 diaquabis(2,6-diamino-7<i>H</i>-purin-1-ium-\k<i>N</i>^9^)bis(homophthalato-\k<i>O</i>)nickel(II)
 tetrahydrate and the cobalt(II) analogue
;
_journal_coeditor_code GD3385
_journal_issue 5
_journal_name_full 'Acta Crystallographica Section C'
_journal_page_first m169
_journal_page_last m172
_journal_paper_doi 10.1107/S0108270111014521
_journal_volume 67
_journal_year 2011
_chemical_formula_iupac '[Ni (C9 H6 O4)2 (C5 H7 N6)2 (H2 O)2] , 4H2 O'
_chemical_formula_moiety 'C28 H30 N12 Ni O10, 4(H2 O)'
_chemical_formula_sum 'C28 H38 N12 Ni O14'
_chemical_formula_weight 825.41
_chemical_name_common
;
diaquabis(2,6-diamino-7<i>H</i>-purin-1-ium-\k<i>N</i>^9^)bis(homophthalato-
\k<i>O</i>)nickel(II) tetrahydrate
;
_chemical_name_systematic
;
diaquabis(2,6-diamino-7<i>H</i>-purin-1-ium-\k<i>N</i>^9^)bis[2-(2-
carboxylatophenyl)acetato-\k<i>O</i>]nickel(II) tetrahydrate
;
_space_group_IT_number 2
_symmetry_cell_setting triclinic
_symmetry_space_group_name_Hall '-P 1'
_symmetry_space_group_name_H-M 'P -1'
_atom_sites_solution_hydrogens geom
_atom_sites_solution_primary direct
_atom_sites_solution_secondary difmap
_audit_creation_method SHELXL97
_cell_angle_alpha 107.082(5)
_cell_angle_beta 90.384(6)
_cell_angle_gamma 118.537(5)
_cell_formula_units_Z 1
_cell_length_a 9.655(4)
_cell_length_b 10.017(4)
_cell_length_c 10.680(4)
_cell_measurement_reflns_used 6856
_cell_measurement_temperature 150(2)
_cell_measurement_theta_max 27.72
_cell_measurement_theta_min 2.44
_cell_volume 854.0(6)
_computing_cell_refinement 'SAINT-NT (Bruker, 2002)'
_computing_data_collection 'SMART (Bruker, 2001)'
_computing_data_reduction 'SAINT-NT (Bruker, 2002)'
_computing_molecular_graphics 'SHELXTL (Sheldrick, 2008)'
_computing_publication_material
;
SHELXTL (Sheldrick, 2008) and PLATON (Spek, 2009)
;
_computing_structure_refinement 'SHELXL97 (Sheldrick, 2008)'
_computing_structure_solution 'SHELXS97 (Sheldrick, 2008)'
_diffrn_ambient_temperature 150(2)
_diffrn_measured_fraction_theta_full 0.990
_diffrn_measured_fraction_theta_max 0.904
_diffrn_measurement_device_type 'Bruker SMART CCD area-detector'
_diffrn_measurement_method 'CCD rotation images, thin slices'
_diffrn_radiation_monochromator graphite
_diffrn_radiation_source 'fine-focus sealed tube'
_diffrn_radiation_type MoK\a
_diffrn_radiation_wavelength 0.71073
_diffrn_reflns_av_R_equivalents 0.0207
_diffrn_reflns_av_sigmaI/netI 0.0302
_diffrn_reflns_limit_h_max 12
_diffrn_reflns_limit_h_min -12
_diffrn_reflns_limit_k_max 12
_diffrn_reflns_limit_k_min -13
_diffrn_reflns_limit_l_max 13
_diffrn_reflns_limit_l_min -13
_diffrn_reflns_number 6856
_diffrn_reflns_theta_full 25.00
_diffrn_reflns_theta_max 27.72
_diffrn_reflns_theta_min 2.44
_diffrn_standards_number 0
_exptl_absorpt_coefficient_mu 0.656
_exptl_absorpt_correction_T_max 0.88
_exptl_absorpt_correction_T_min 0.81
_exptl_absorpt_correction_type multi-scan
_exptl_absorpt_process_details '(SADABS in SAINT-NT; Bruker, 2002)'
_exptl_crystal_colour 'light green'
_exptl_crystal_density_diffrn 1.605
_exptl_crystal_density_method 'not measured'
_exptl_crystal_description block
_exptl_crystal_F_000 430
_exptl_crystal_size_max 0.36
_exptl_crystal_size_mid 0.32
_exptl_crystal_size_min 0.20
_refine_diff_density_max 0.524
_refine_diff_density_min -0.229
_refine_ls_extinction_method none
_refine_ls_goodness_of_fit_ref 1.094
_refine_ls_hydrogen_treatment mixed
_refine_ls_matrix_type full
_refine_ls_number_parameters 302
_refine_ls_number_reflns 3607
_refine_ls_number_restraints 12
_refine_ls_restrained_S_all 1.093
_refine_ls_R_factor_all 0.0383
_refine_ls_R_factor_gt 0.0354
_refine_ls_shift/su_max 0.000
_refine_ls_shift/su_mean 0.000
_refine_ls_structure_factor_coef Fsqd
_refine_ls_weighting_details 'calc w = 1/[\s^2^(Fo^2^)+(0.0570P)^2^+0.1283P] where P=(Fo^2^+2Fc^2^)/3'
_refine_ls_weighting_scheme calc
_refine_ls_wR_factor_gt 0.0952
_refine_ls_wR_factor_ref 0.0973
_reflns_number_gt 3299
_reflns_number_total 3607
_reflns_threshold_expression I>2\s(I)
_cod_data_source_file gd3385.cif
_cod_data_source_block I
_cod_depositor_comments
;
The following automatic conversions were performed:

data name '_iucr_refine_instruction_details' was replaced with
'_iucr_refine_instructions_details' as specified in the replacement
file 'data/replacement-values/replacement_tags.lst'.

Automatic conversion script
Id: cif_correct_tags 9268 2022-04-12 08:56:07Z antanas 
;
_cod_database_code 2018063
_cod_database_fobs_code 2018063

loop_
_symmetry_equiv_pos_as_xyz
'x, y, z'
'-x, -y, -z'

loop_
_atom_site_type_symbol
_atom_site_label
_atom_site_fract_x
_atom_site_fract_y
_atom_site_fract_z
_atom_site_U_iso_or_equiv
_atom_site_adp_type
_atom_site_calc_flag
_atom_site_refinement_flags
_atom_site_occupancy
_atom_site_symmetry_multiplicity
_atom_site_disorder_assembly
_atom_site_disorder_group
Ni Ni1 0.5000 0.5000 0.5000 0.02513(11) Uani d S 1 2 . .
C C11 0.2449(2) 0.3793(2) 0.67569(19) 0.0344(4) Uani d . 1 1 . .
H H11 0.1728 0.3877 0.6249 0.028(5) Uiso calc R 1 1 . .
C C21 0.3450(2) 0.3282(2) 0.82690(17) 0.0310(4) Uani d . 1 1 . .
C C31 0.3837(2) 0.2822(2) 0.92768(17) 0.0306(4) Uani d . 1 1 . .
C C41 0.6459(2) 0.3861(2) 0.87106(18) 0.0312(4) Uani d . 1 1 . .
C C51 0.4595(2) 0.3931(2) 0.75188(17) 0.0283(3) Uani d . 1 1 . .
N N11 0.39475(17) 0.42373(18) 0.65585(15) 0.0303(3) Uani d . 1 1 . .
N N21 0.20917(18) 0.3213(2) 0.77642(16) 0.0340(3) Uani d D 1 1 . .
H H21 0.1200(18) 0.288(3) 0.805(2) 0.055(7) Uiso d D 1 1 . .
N N31 0.53768(19) 0.31592(19) 0.94715(15) 0.0325(3) Uani d D 1 1 . .
H H31 0.570(3) 0.288(4) 1.006(2) 0.081(10) Uiso d D 1 1 . .
N N41 0.61132(18) 0.42354(18) 0.77049(15) 0.0321(3) Uani d . 1 1 . .
N N51 0.2832(2) 0.2116(2) 1.00229(17) 0.0398(4) Uani d D 1 1 . .
H H51A 0.315(3) 0.196(3) 1.0686(16) 0.048(7) Uiso d D 1 1 . .
H H51B 0.1865(14) 0.187(2) 0.983(2) 0.033(5) Uiso d D 1 1 . .
N N61 0.7956(2) 0.4196(2) 0.90521(19) 0.0448(4) Uani d D 1 1 . .
H H61A 0.862(2) 0.451(3) 0.8531(19) 0.048(7) Uiso d D 1 1 . .
H H61B 0.809(3) 0.383(3) 0.9642(18) 0.050(7) Uiso d D 1 1 . .
C C12 0.7358(2) 0.1435(2) 0.24692(17) 0.0313(4) Uani d . 1 1 . .
C C22 0.6051(2) 0.0536(2) 0.30261(17) 0.0291(4) Uani d . 1 1 . .
C C32 0.6319(2) -0.0143(2) 0.39061(19) 0.0341(4) Uani d . 1 1 . .
H H32 0.5471 -0.0752 0.4274 0.035(5) Uiso calc R 1 1 . .
C C42 0.7815(2) 0.0065(2) 0.4246(2) 0.0393(4) Uani d . 1 1 . .
H H42 0.7964 -0.0383 0.4847 0.049(6) Uiso calc R 1 1 . .
C C52 0.9081(2) 0.0937(2) 0.3691(2) 0.0409(4) Uani d . 1 1 . .
H H52 1.0087 0.1078 0.3914 0.057(7) Uiso calc R 1 1 . .
C C62 0.8844(2) 0.1601(2) 0.2801(2) 0.0389(4) Uani d . 1 1 . .
H H62 0.9694 0.2171 0.2415 0.046(6) Uiso calc R 1 1 . .
C C72 0.7232(2) 0.2223(2) 0.14985(18) 0.0353(4) Uani d . 1 1 . .
C C82 0.4371(2) 0.0195(2) 0.26766(18) 0.0313(4) Uani d . 1 1 . .
H H82A 0.3657 -0.0645 0.3014 0.045(6) Uiso calc R 1 1 . .
H H82B 0.4074 -0.0235 0.1715 0.028(5) Uiso calc R 1 1 . .
C C92 0.4073(2) 0.1612(2) 0.31881(17) 0.0285(4) Uani d . 1 1 . .
O O12 0.50069(14) 0.28125(14) 0.41715(12) 0.0303(3) Uani d . 1 1 . .
O O22 0.28188(15) 0.14332(16) 0.25923(14) 0.0389(3) Uani d . 1 1 . .
O O32 0.59350(18) 0.2183(2) 0.12656(16) 0.0538(4) Uani d . 1 1 . .
O O42 0.84166(18) 0.2891(2) 0.09734(16) 0.0530(4) Uani d . 1 1 . .
O O1W 0.27208(15) 0.40427(16) 0.39792(13) 0.0326(3) Uani d D 1 1 . .
H H1WA 0.255(3) 0.3132(15) 0.3463(17) 0.043(6) Uiso d D 1 1 . .
H H1WB 0.281(4) 0.457(2) 0.346(2) 0.081(10) Uiso d D 1 1 . .
O O2W -0.03256(17) 0.14963(19) 0.90211(16) 0.0476(4) Uani d D 1 1 . .
H H2WA -0.107(2) 0.062(2) 0.847(2) 0.080(10) Uiso d D 1 1 . .
H H2WB -0.078(3) 0.181(3) 0.963(2) 0.087(11) Uiso d D 1 1 . .
O O3WA 0.9138(4) 0.4070(5) 0.6171(7) 0.110(2) Uani d P 0.774(14) 1 . .
O O3WB 0.905(2) 0.437(2) 0.537(3) 0.141(7) Uiso d P 0.226(14) 1 . .

loop_
_atom_site_aniso_label
_atom_site_aniso_U_11
_atom_site_aniso_U_22
_atom_site_aniso_U_33
_atom_site_aniso_U_12
_atom_site_aniso_U_13
_atom_site_aniso_U_23
Ni1 0.02256(17) 0.02707(18) 0.02802(18) 0.01256(13) 0.00383(11) 0.01211(13)
C11 0.0341(9) 0.0401(10) 0.0352(10) 0.0209(8) 0.0082(7) 0.0170(8)
C21 0.0323(9) 0.0307(9) 0.0300(9) 0.0157(8) 0.0059(7) 0.0104(7)
C31 0.0365(9) 0.0275(8) 0.0254(8) 0.0151(8) 0.0060(7) 0.0073(7)
C41 0.0328(9) 0.0285(9) 0.0326(9) 0.0152(7) 0.0039(7) 0.0109(7)
C51 0.0319(9) 0.0267(8) 0.0268(8) 0.0152(7) 0.0040(7) 0.0089(7)
N11 0.0300(7) 0.0326(8) 0.0326(8) 0.0168(6) 0.0070(6) 0.0148(6)
N21 0.0296(8) 0.0412(9) 0.0355(8) 0.0189(7) 0.0105(6) 0.0165(7)
N31 0.0372(8) 0.0333(8) 0.0292(8) 0.0178(7) 0.0038(6) 0.0135(6)
N41 0.0319(8) 0.0336(8) 0.0348(8) 0.0166(7) 0.0067(6) 0.0165(7)
N51 0.0393(9) 0.0503(10) 0.0341(9) 0.0208(8) 0.0104(7) 0.0226(8)
N61 0.0349(9) 0.0574(11) 0.0522(11) 0.0225(8) 0.0077(8) 0.0330(9)
C12 0.0330(9) 0.0349(9) 0.0288(9) 0.0186(8) 0.0060(7) 0.0117(7)
C22 0.0316(9) 0.0263(8) 0.0288(9) 0.0159(7) 0.0045(7) 0.0062(7)
C32 0.0394(10) 0.0292(9) 0.0371(10) 0.0188(8) 0.0112(8) 0.0131(8)
C42 0.0465(11) 0.0398(10) 0.0402(11) 0.0258(9) 0.0043(9) 0.0177(9)
C52 0.0347(10) 0.0447(11) 0.0475(11) 0.0212(9) 0.0019(8) 0.0187(9)
C62 0.0333(10) 0.0435(11) 0.0438(11) 0.0188(9) 0.0088(8) 0.0204(9)
C72 0.0392(10) 0.0445(11) 0.0301(9) 0.0248(9) 0.0091(8) 0.0161(8)
C82 0.0283(8) 0.0274(9) 0.0344(9) 0.0129(7) 0.0035(7) 0.0072(7)
C92 0.0263(8) 0.0314(9) 0.0311(9) 0.0145(7) 0.0083(7) 0.0149(7)
O12 0.0316(6) 0.0294(6) 0.0312(6) 0.0171(5) 0.0016(5) 0.0088(5)
O22 0.0328(7) 0.0385(7) 0.0431(8) 0.0200(6) -0.0021(6) 0.0070(6)
O32 0.0470(8) 0.0917(12) 0.0570(9) 0.0452(9) 0.0229(7) 0.0519(9)
O42 0.0484(9) 0.0772(11) 0.0607(10) 0.0380(8) 0.0253(7) 0.0477(9)
O1W 0.0265(6) 0.0331(7) 0.0382(7) 0.0136(6) 0.0026(5) 0.0145(6)
O2W 0.0318(7) 0.0488(9) 0.0494(9) 0.0133(7) 0.0106(7) 0.0118(7)
O3WA 0.102(3) 0.098(3) 0.133(5) 0.065(2) 0.031(2) 0.018(2)

loop_
_atom_type_symbol
_atom_type_description
_atom_type_scat_dispersion_real
_atom_type_scat_dispersion_imag
_atom_type_scat_source
C C 0.0033 0.0016 'International Tables Vol C Tables 4.2.6.8 and 6.1.1.4'
H H 0.0000 0.0000 'International Tables Vol C Tables 4.2.6.8 and 6.1.1.4'
N N 0.0061 0.0033 'International Tables Vol C Tables 4.2.6.8 and 6.1.1.4'
O O 0.0106 0.0060 'International Tables Vol C Tables 4.2.6.8 and 6.1.1.4'
Ni Ni 0.3393 1.1124 'International Tables Vol C Tables 4.2.6.8 and 6.1.1.4'

loop_
_geom_angle_atom_site_label_1
_geom_angle_atom_site_label_2
_geom_angle_atom_site_label_3
_geom_angle_site_symmetry_1
_geom_angle_site_symmetry_3
_geom_angle
_geom_angle_publ_flag
O1W Ni1 O1W 2_666 . 180.0 ?
O1W Ni1 N11 2_666 . 91.67(6) ?
O1W Ni1 N11 . . 88.33(6) y
O1W Ni1 N11 2_666 2_666 88.33(6) ?
O1W Ni1 N11 . 2_666 91.67(6) ?
N11 Ni1 N11 . 2_666 180.0 ?
O1W Ni1 O12 2_666 . 87.21(5) ?
O1W Ni1 O12 . . 92.79(5) y
N11 Ni1 O12 . . 90.00(6) y
N11 Ni1 O12 2_666 . 90.00(5) ?
O1W Ni1 O12 2_666 2_666 92.79(5) ?
O1W Ni1 O12 . 2_666 87.21(5) ?
N11 Ni1 O12 . 2_666 90.00(5) ?
N11 Ni1 O12 2_666 2_666 90.00(6) ?
O12 Ni1 O12 . 2_666 180.0000(10) ?
N11 C11 N21 . . 113.00(16) ?
N11 C11 H11 . . 123.5 ?
N21 C11 H11 . . 123.5 ?
N21 C21 C51 . . 106.31(15) ?
N21 C21 C31 . . 134.66(17) ?
C51 C21 C31 . . 119.01(16) ?
N51 C31 N31 . . 119.93(16) ?
N51 C31 C21 . . 125.12(17) ?
N31 C31 C21 . . 114.95(15) ?
N41 C41 N61 . . 119.60(17) ?
N41 C41 N31 . . 124.39(16) ?
N61 C41 N31 . . 116.00(16) ?
N41 C51 N11 . . 125.07(16) ?
N41 C51 C21 . . 125.50(16) ?
N11 C51 C21 . . 109.43(15) ?
C11 N11 C51 . . 104.74(15) ?
C11 N11 Ni1 . . 127.37(12) ?
C51 N11 Ni1 . . 127.61(12) ?
C11 N21 C21 . . 106.52(15) ?
C11 N21 H21 . . 126.7(17) ?
C21 N21 H21 . . 126.7(17) ?
C31 N31 C41 . . 122.32(15) ?
C31 N31 H31 . . 120(2) ?
C41 N31 H31 . . 117(2) ?
C41 N41 C51 . . 113.69(15) ?
C31 N51 H51A . . 121.5(16) ?
C31 N51 H51B . . 116.8(14) ?
H51A N51 H51B . . 122(2) ?
C41 N61 H61A . . 117.6(16) ?
C41 N61 H61B . . 115.5(17) ?
H61A N61 H61B . . 125(2) ?
C62 C12 C22 . . 119.53(16) ?
C62 C12 C72 . . 117.20(16) ?
C22 C12 C72 . . 123.26(16) ?
C32 C22 C12 . . 117.78(16) ?
C32 C22 C82 . . 118.09(16) ?
C12 C22 C82 . . 124.05(16) ?
C42 C32 C22 . . 121.83(17) ?
C42 C32 H32 . . 119.1 ?
C22 C32 H32 . . 119.1 ?
C52 C42 C32 . . 119.96(17) ?
C52 C42 H42 . . 120.0 ?
C32 C42 H42 . . 120.0 ?
C42 C52 C62 . . 119.42(18) ?
C42 C52 H52 . . 120.3 ?
C62 C52 H52 . . 120.3 ?
C52 C62 C12 . . 121.46(18) ?
C52 C62 H62 . . 119.3 ?
C12 C62 H62 . . 119.3 ?
O42 C72 O32 . . 123.08(17) ?
O42 C72 C12 . . 119.09(17) ?
O32 C72 C12 . . 117.83(16) ?
C22 C82 C92 . . 117.04(14) ?
C22 C82 H82A . . 108.0 ?
C92 C82 H82A . . 108.0 ?
C22 C82 H82B . . 108.0 ?
C92 C82 H82B . . 108.0 ?
H82A C82 H82B . . 107.3 ?
O12 C92 O22 . . 124.80(16) ?
O12 C92 C82 . . 119.49(15) ?
O22 C92 C82 . . 115.64(15) ?
C92 O12 Ni1 . . 127.85(11) ?
Ni1 O1W H1WA . . 101.2(15) ?
Ni1 O1W H1WB . . 107(2) ?
H1WA O1W H1WB . . 104.2(14) ?
H2WA O2W H2WB . . 105.8(15) ?

loop_
_geom_bond_atom_site_label_1
_geom_bond_atom_site_label_2
_geom_bond_site_symmetry_2
_geom_bond_distance
_geom_bond_publ_flag
Ni1 O1W 2_666 2.0707(14) ?
Ni1 O1W . 2.0707(14) y
Ni1 N11 . 2.1011(15) y
Ni1 N11 2_666 2.1011(15) ?
Ni1 O12 . 2.1116(14) y
Ni1 O12 2_666 2.1116(14) ?
C11 N11 . 1.334(2) ?
C11 N21 . 1.340(2) ?
C11 H11 . 0.9300 ?
C21 N21 . 1.377(2) ?
C21 C51 . 1.385(2) ?
C21 C31 . 1.401(3) ?
C31 N51 . 1.328(2) ?
C31 N31 . 1.357(2) ?
C41 N41 . 1.326(2) ?
C41 N61 . 1.339(2) ?
C41 N31 . 1.375(2) ?
C51 N41 . 1.347(2) ?
C51 N11 . 1.377(2) ?
N21 H21 . 0.855(10) ?
N31 H31 . 0.866(10) ?
N51 H51A . 0.853(10) ?
N51 H51B . 0.851(10) ?
N61 H61A . 0.858(10) ?
N61 H61B . 0.852(10) ?
C12 C62 . 1.393(3) ?
C12 C22 . 1.412(3) ?
C12 C72 . 1.511(2) ?
C22 C32 . 1.398(3) ?
C22 C82 . 1.508(2) ?
C32 C42 . 1.386(3) ?
C32 H32 . 0.9300 ?
C42 C52 . 1.379(3) ?
C42 H42 . 0.9300 ?
C52 C62 . 1.383(3) ?
C52 H52 . 0.9300 ?
C62 H62 . 0.9300 ?
C72 O42 . 1.252(2) ?
C72 O32 . 1.255(2) ?
C82 C92 . 1.527(2) ?
C82 H82A . 0.9700 ?
C82 H82B . 0.9700 ?
C92 O12 . 1.254(2) ?
C92 O22 . 1.272(2) ?
O1W H1WA . 0.851(9) ?
O1W H1WB . 0.850(10) ?
O2W H2WA . 0.849(10) ?
O2W H2WB . 0.852(10) ?
O3WA O3WB . 1.00(2) ?

loop_
_geom_hbond_atom_site_label_D
_geom_hbond_atom_site_label_H
_geom_hbond_atom_site_label_A
_geom_hbond_site_symmetry_A
_geom_hbond_distance_DH
_geom_hbond_distance_HA
_geom_hbond_distance_DA
_geom_hbond_angle_DHA
O1W H1WA O22 . 0.85(3) 1.82(3) 2.645(2) 163(2)
O1W H1WB N41 2_666 0.85(3) 1.94(3) 2.733(2) 155(3)
N31 H31 O32 1_556 0.86(3) 1.69(3) 2.551(2) 168(3)
N51 H51A O22 1_556 0.85(3) 2.23(3) 3.015(2) 151(2)
N61 H61B O42 1_556 0.85(3) 2.01(3) 2.870(2) 177(2)
O2W H2WA O22 2_556 0.84(3) 1.91(3) 2.757(2) 173(3)
O2W H2WB O42 1_456 0.85(3) 1.93(3) 2.778(2) 170(3)
N21 H21 O2W . 0.86(3) 2.02(3) 2.787(2) 148(2)
N51 H51B O2W . 0.85(3) 2.09(3) 2.930(3) 167(2)
N61 H61A O3WA . 0.85(3) 2.52(3) 3.277(7) 147(2)

loop_
_geom_torsion_atom_site_label_1
_geom_torsion_atom_site_label_2
_geom_torsion_atom_site_label_3
_geom_torsion_atom_site_label_4
_geom_torsion_site_symmetry_1
_geom_torsion_site_symmetry_2
_geom_torsion_site_symmetry_3
_geom_torsion_site_symmetry_4
_geom_torsion
_geom_torsion_publ_flag
N21 C21 C31 N51 . . . . 1.3(3) ?
C51 C21 C31 N51 . . . . -176.56(17) ?
N21 C21 C31 N31 . . . . -178.35(19) ?
C51 C21 C31 N31 . . . . 3.8(2) ?
N21 C21 C51 N41 . . . . 178.58(17) ?
C31 C21 C51 N41 . . . . -3.0(3) ?
N21 C21 C51 N11 . . . . -0.7(2) ?
C31 C21 C51 N11 . . . . 177.65(15) ?
N21 C11 N11 C51 . . . . -0.6(2) ?
N21 C11 N11 Ni1 . . . . 173.58(12) ?
N41 C51 N11 C11 . . . . -178.51(17) ?
C21 C51 N11 C11 . . . . 0.81(19) ?
N41 C51 N11 Ni1 . . . . 7.3(3) ?
C21 C51 N11 Ni1 . . . . -173.35(12) ?
O1W Ni1 N11 C11 2_666 . . . 163.96(16) ?
O1W Ni1 N11 C11 . . . . -16.04(16) ?
O12 Ni1 N11 C11 . . . . -108.83(16) ?
O12 Ni1 N11 C11 2_666 . . . 71.17(16) ?
O1W Ni1 N11 C51 2_666 . . . -23.14(15) ?
O1W Ni1 N11 C51 . . . . 156.86(15) ?
O12 Ni1 N11 C51 . . . . 64.06(15) ?
O12 Ni1 N11 C51 2_666 . . . -115.94(15) ?
N11 C11 N21 C21 . . . . 0.2(2) ?
C51 C21 N21 C11 . . . . 0.4(2) ?
C31 C21 N21 C11 . . . . -177.7(2) ?
N51 C31 N31 C41 . . . . 178.73(17) ?
C21 C31 N31 C41 . . . . -1.6(2) ?
N41 C41 N31 C31 . . . . -1.9(3) ?
N61 C41 N31 C31 . . . . 176.92(17) ?
N61 C41 N41 C51 . . . . -175.93(17) ?
N31 C41 N41 C51 . . . . 2.8(3) ?
N11 C51 N41 C41 . . . . 178.85(16) ?
C21 C51 N41 C41 . . . . -0.4(3) ?
C62 C12 C22 C32 . . . . 0.5(3) ?
C72 C12 C22 C32 . . . . 179.57(17) ?
C62 C12 C22 C82 . . . . -176.23(17) ?
C72 C12 C22 C82 . . . . 2.8(3) ?
C12 C22 C32 C42 . . . . 0.9(3) ?
C82 C22 C32 C42 . . . . 177.84(17) ?
C22 C32 C42 C52 . . . . -1.3(3) ?
C32 C42 C52 C62 . . . . 0.2(3) ?
C42 C52 C62 C12 . . . . 1.3(3) ?
C22 C12 C62 C52 . . . . -1.6(3) ?
C72 C12 C62 C52 . . . . 179.29(18) ?
C62 C12 C72 O42 . . . . 4.6(3) ?
C22 C12 C72 O42 . . . . -174.51(18) ?
C62 C12 C72 O32 . . . . -174.93(19) ?
C22 C12 C72 O32 . . . . 6.0(3) ?
C32 C22 C82 C92 . . . . 111.72(18) ?
C12 C22 C82 C92 . . . . -71.5(2) ?
C22 C82 C92 O12 . . . . -22.0(2) ?
C22 C82 C92 O22 . . . . 160.84(16) ?
O22 C92 O12 Ni1 . . . . -8.3(2) ?
C82 C92 O12 Ni1 . . . . 174.91(11) ?
O1W Ni1 O12 C92 2_666 . . . -165.25(14) ?
O1W Ni1 O12 C92 . . . . 14.75(14) ?
N11 Ni1 O12 C92 . . . . 103.08(14) ?
N11 Ni1 O12 C92 2_666 . . . -76.92(14) ?
